data_4119170
loop_
_publ_author_name
'Andrew J. Lewis'
'Patrick J. Carroll'
'Eric J. Schelter'

_publ_section_title
;
 Reductive Cleavage of Nitrite to Form Terminal Uranium Mono-Oxo Complexes
;
_journal_name_full 'Journal of the American Chemical Society'
_journal_page_first 511
_journal_page_last 518
_journal_paper_doi 10.1021/ja311057y
_journal_volume 135
_journal_year 2013
_chemical_formula_sum 'C18 H54 Br N3 O Si6 U'
_chemical_formula_weight 815.12
_space_group_IT_number 161
_symmetry_cell_setting rhombohedral
_symmetry_Int_Tables_number 161
_symmetry_space_group_name_Hall 'R 3 -2"c'
_symmetry_space_group_name_H-M 'R 3 c :H'
_atom_sites_solution_hydrogens geom
_atom_sites_solution_primary direct
_audit_creation_method SHELXL-97
_cell_angle_alpha 90.00
_cell_angle_beta 90.00
_cell_angle_gamma 120.00
_cell_formula_units_Z 6
_cell_length_a 18.5005(9)
_cell_length_b 18.5005(9)
_cell_length_c 16.9729(7)
_cell_measurement_temperature 143(1)
_cell_volume 5031.0(4)
_computing_data_collection 'Bruker APEX2'
_computing_data_reduction 'Bruker SAINT'
_computing_structure_refinement 'SHELXL-97 (Sheldrick, 2008)'
_computing_structure_solution 'SHELXS-97 (Sheldrick, 2008)'
_diffrn_ambient_temperature 143(1)
_diffrn_measured_fraction_theta_full 0.987
_diffrn_measured_fraction_theta_max 0.987
_diffrn_measurement_device 'CCD Area Detector'
_diffrn_measurement_device_type 'Bruker APEXII'
_diffrn_measurement_method 'phi and omega scans'
_diffrn_radiation_monochromator graphite
_diffrn_radiation_source 'sealed tube'
_diffrn_radiation_type MoK\a
_diffrn_radiation_wavelength 0.71073
_diffrn_reflns_av_R_equivalents 0.0264
_diffrn_reflns_av_sigmaI/netI 0.0141
_diffrn_reflns_limit_h_max 24
_diffrn_reflns_limit_h_min -24
_diffrn_reflns_limit_k_max 24
_diffrn_reflns_limit_k_min -24
_diffrn_reflns_limit_l_max 22
_diffrn_reflns_limit_l_min -22
_diffrn_reflns_number 62664
_diffrn_reflns_theta_full 27.68
_diffrn_reflns_theta_max 27.68
_diffrn_reflns_theta_min 2.20
_exptl_absorpt_coefficient_mu 6.260
_exptl_absorpt_correction_T_max 0.7456
_exptl_absorpt_correction_T_min 0.4823
_exptl_absorpt_correction_type multi-scan
_exptl_absorpt_process_details '(SADABS; Sheldrick, 2007)'
_exptl_crystal_density_diffrn 1.614
_exptl_crystal_F_000 2412
_exptl_crystal_size_max 0.32
_exptl_crystal_size_mid 0.28
_exptl_crystal_size_min 0.12
_refine_diff_density_max 0.630
_refine_diff_density_min -2.500
_refine_diff_density_rms 0.142
_refine_ls_abs_structure_details 'Flack H D (1983), Acta Cryst. A39, 876-881'
_refine_ls_abs_structure_Flack 0.021(7)
_refine_ls_extinction_method none
_refine_ls_goodness_of_fit_ref 1.186
_refine_ls_hydrogen_treatment constr
_refine_ls_matrix_type full
_refine_ls_number_parameters 100
_refine_ls_number_reflns 2530
_refine_ls_number_restraints 1
_refine_ls_restrained_S_all 1.186
_refine_ls_R_factor_all 0.0270
_refine_ls_R_factor_gt 0.0245
_refine_ls_shift/su_max 0.000
_refine_ls_shift/su_mean 0.000
_refine_ls_structure_factor_coef Fsqd
_refine_ls_weighting_details 'calc w=1/[\s^2^(Fo^2^)+(0.0194P)^2^+24.0844P] where P=(Fo^2^+2Fc^2^)/3'
_refine_ls_weighting_scheme calc
_refine_ls_wR_factor_gt 0.0589
_refine_ls_wR_factor_ref 0.0606
_reflns_number_gt 2385
_reflns_number_total 2530
_reflns_threshold_expression >2sigma(I)
_cod_data_source_file ja311057y_si_002_5.cif
_cod_data_source_block shelxl
_cod_original_sg_symbol_H-M 'R 3 c '
_cod_database_code 4119170

loop_
_symmetry_equiv_pos_as_xyz
'x, y, z'
'-y, x-y, z'
'-x+y, -x, z'
'-x+y, y, z+1/2'
'x, x-y, z+1/2'
'-y, -x, z+1/2'
'x+2/3, y+1/3, z+1/3'
'-y+2/3, x-y+1/3, z+1/3'
'-x+y+2/3, -x+1/3, z+1/3'
'-x+y+2/3, y+1/3, z+5/6'
'x+2/3, x-y+1/3, z+5/6'
'-y+2/3, -x+1/3, z+5/6'
'x+1/3, y+2/3, z+2/3'
'-y+1/3, x-y+2/3, z+2/3'
'-x+y+1/3, -x+2/3, z+2/3'
'-x+y+1/3, y+2/3, z+7/6'
'x+1/3, x-y+2/3, z+7/6'
'-y+1/3, -x+2/3, z+7/6'

loop_
_atom_site_label
_atom_site_type_symbol
_atom_site_fract_x
_atom_site_fract_y
_atom_site_fract_z
_atom_site_U_iso_or_equiv
_atom_site_adp_type
_atom_site_occupancy
_atom_site_symmetry_multiplicity
_atom_site_calc_flag
_atom_site_refinement_flags
_atom_site_disorder_assembly
_atom_site_disorder_group
U1 U 0.0000 0.0000 0.00080(3) 0.03918(9) Uani 1 3 d S . .
Br1 Br 0.0000 0.0000 0.16171(11) 0.0556(4) Uani 1 3 d S A 1
O1 O 0.0000 0.0000 -0.1111(10) 0.098(4) Uani 0.90 3 d SP A 1
Br1' Br 0.0000 0.0000 -0.170(2) 0.102(7) Uani 0.10 3 d SP A 2
N1 N 0.03423(19) -0.09755(19) -0.01074(17) 0.0244(6) Uani 1 1 d . A .
Si1 Si -0.01095(7) -0.18580(7) 0.05097(8) 0.0287(2) Uani 1 1 d . A .
Si2 Si 0.10558(8) -0.08924(8) -0.08367(8) 0.0292(3) Uani 1 1 d . A .
C1 C 0.0564(3) -0.1714(3) 0.1384(3) 0.0442(11) Uani 1 1 d . . .
H1A H 0.1076 -0.1676 0.1213 0.066 Uiso 1 1 calc R A .
H1B H 0.0277 -0.2182 0.1733 0.066 Uiso 1 1 calc R . .
H1C H 0.0684 -0.1211 0.1655 0.066 Uiso 1 1 calc R . .
C2 C -0.1162(3) -0.2082(4) 0.0855(4) 0.0408(12) Uani 1 1 d . . .
H2A H -0.1204 -0.1588 0.0806 0.061 Uiso 1 1 calc R A .
H2B H -0.1236 -0.2255 0.1396 0.061 Uiso 1 1 calc R . .
H2C H -0.1586 -0.2519 0.0539 0.061 Uiso 1 1 calc R . .
C3 C -0.0285(3) -0.2823(3) -0.0009(3) 0.0387(10) Uani 1 1 d . . .
H3A H -0.0636 -0.2922 -0.0459 0.058 Uiso 1 1 calc R A .
H3B H -0.0549 -0.3290 0.0344 0.058 Uiso 1 1 calc R . .
H3C H 0.0242 -0.2754 -0.0178 0.058 Uiso 1 1 calc R . .
C4 C 0.0559(3) -0.1626(3) -0.1673(3) 0.0425(10) Uani 1 1 d . . .
H4A H 0.0300 -0.2190 -0.1483 0.064 Uiso 1 1 calc R A .
H4B H 0.0976 -0.1539 -0.2057 0.064 Uiso 1 1 calc R . .
H4C H 0.0145 -0.1528 -0.1910 0.064 Uiso 1 1 calc R . .
C5 C 0.1601(5) 0.0175(3) -0.1289(3) 0.076(2) Uani 1 1 d . . .
H5A H 0.1194 0.0309 -0.1482 0.114 Uiso 1 1 calc R A .
H5B H 0.1944 0.0185 -0.1718 0.114 Uiso 1 1 calc R . .
H5C H 0.1944 0.0577 -0.0900 0.114 Uiso 1 1 calc R . .
C6 C 0.1890(3) -0.1057(4) -0.0416(3) 0.0556(14) Uani 1 1 d . . .
H6A H 0.2172 -0.0659 -0.0003 0.083 Uiso 1 1 calc R A .
H6B H 0.2282 -0.0984 -0.0822 0.083 Uiso 1 1 calc R . .
H6C H 0.1646 -0.1612 -0.0207 0.083 Uiso 1 1 calc R . .

loop_
_atom_site_aniso_label
_atom_site_aniso_U_11
_atom_site_aniso_U_22
_atom_site_aniso_U_33
_atom_site_aniso_U_23
_atom_site_aniso_U_13
_atom_site_aniso_U_12
U1 0.02234(8) 0.02234(8) 0.0729(2) 0.000 0.000 0.01117(4)
Br1 0.0409(5) 0.0409(5) 0.0850(10) 0.000 0.000 0.0205(2)
O1 0.092(6) 0.092(6) 0.110(10) 0.000 0.000 0.046(3)
Br1' 0.114(12) 0.114(12) 0.078(10) 0.000 0.000 0.057(6)
N1 0.0272(15) 0.0247(15) 0.0207(13) 0.0033(11) 0.0005(12) 0.0125(13)
Si1 0.0289(5) 0.0294(5) 0.0286(4) 0.0042(4) -0.0009(4) 0.0152(4)
Si2 0.0293(6) 0.0253(5) 0.0345(6) 0.0008(5) 0.0042(5) 0.0147(5)
C1 0.048(3) 0.057(3) 0.030(2) 0.010(2) -0.0070(18) 0.029(2)
C2 0.031(2) 0.033(3) 0.056(3) 0.010(2) 0.008(2) 0.015(2)
C3 0.043(2) 0.028(2) 0.043(2) 0.0042(18) 0.004(2) 0.0162(18)
C4 0.044(3) 0.048(3) 0.0288(19) -0.0069(18) 0.0082(18) 0.019(2)
C5 0.128(6) 0.038(3) 0.050(3) 0.010(2) 0.042(4) 0.033(3)
C6 0.039(3) 0.080(4) 0.061(3) -0.009(3) -0.004(2) 0.040(3)

loop_
_atom_type_symbol
_atom_type_description
_atom_type_scat_dispersion_real
_atom_type_scat_dispersion_imag
_atom_type_scat_source
C C 0.0033 0.0016 'International Tables Vol C Tables 4.2.6.8 and 6.1.1.4'
H H 0.0000 0.0000 'International Tables Vol C Tables 4.2.6.8 and 6.1.1.4'
N N 0.0061 0.0033 'International Tables Vol C Tables 4.2.6.8 and 6.1.1.4'
O O 0.0106 0.0060 'International Tables Vol C Tables 4.2.6.8 and 6.1.1.4'
Si Si 0.0817 0.0704 'International Tables Vol C Tables 4.2.6.8 and 6.1.1.4'
Br Br -0.2901 2.4595 'International Tables Vol C Tables 4.2.6.8 and 6.1.1.4'
U U -9.6767 9.6646 'International Tables Vol C Tables 4.2.6.8 and 6.1.1.4'

loop_
_geom_angle_atom_site_label_1
_geom_angle_atom_site_label_2
_geom_angle_atom_site_label_3
_geom_angle
_geom_angle_site_symmetry_1
_geom_angle_site_symmetry_3
O1 U1 N1 84.89(8) . 2
O1 U1 N1 84.89(8) . .
N1 U1 N1 119.22(2) 2 .
O1 U1 N1 84.89(8) . 3
N1 U1 N1 119.22(2) 2 3
N1 U1 N1 119.22(2) . 3
O1 U1 Br1 180.0 . .
N1 U1 Br1 95.11(8) 2 .
N1 U1 Br1 95.11(8) . .
N1 U1 Br1 95.11(8) 3 .
O1 U1 Br1' 0.0 . .
N1 U1 Br1' 84.89(8) 2 .
N1 U1 Br1' 84.89(8) . .
N1 U1 Br1' 84.89(8) 3 .
Br1 U1 Br1' 180.0 . .
O1 U1 Si2 65.36(2) . 3
N1 U1 Si2 129.69(8) 2 3
N1 U1 Si2 98.44(8) . 3
N1 U1 Si2 26.27(8) 3 3
Br1 U1 Si2 114.64(2) . 3
Br1' U1 Si2 65.36(2) . 3
O1 U1 Si2 65.36(2) . 2
N1 U1 Si2 26.27(8) 2 2
N1 U1 Si2 129.69(8) . 2
N1 U1 Si2 98.44(8) 3 2
Br1 U1 Si2 114.64(2) . 2
Br1' U1 Si2 65.36(2) . 2
Si2 U1 Si2 103.84(3) 3 2
O1 U1 Si2 65.36(2) . .
N1 U1 Si2 98.44(8) 2 .
N1 U1 Si2 26.27(8) . .
N1 U1 Si2 129.69(8) 3 .
Br1 U1 Si2 114.64(2) . .
Br1' U1 Si2 65.36(2) . .
Si2 U1 Si2 103.84(3) 3 .
Si2 U1 Si2 103.84(3) 2 .
O1 U1 Si1 104.30(2) . 2
N1 U1 Si1 26.04(8) 2 2
N1 U1 Si1 103.34(8) . 2
N1 U1 Si1 137.19(8) 3 2
Br1 U1 Si1 75.70(2) . 2
Br1' U1 Si1 104.30(2) . 2
Si2 U1 Si1 154.99(3) 3 2
Si2 U1 Si1 52.30(3) 2 2
Si2 U1 Si1 90.82(3) . 2
O1 U1 Si1 104.30(2) . .
N1 U1 Si1 137.19(8) 2 .
N1 U1 Si1 26.04(8) . .
N1 U1 Si1 103.34(8) 3 .
Br1 U1 Si1 75.70(2) . .
Br1' U1 Si1 104.30(2) . .
Si2 U1 Si1 90.82(3) 3 .
Si2 U1 Si1 154.99(3) 2 .
Si2 U1 Si1 52.30(3) . .
Si1 U1 Si1 114.109(18) 2 .
O1 U1 Si1 104.30(2) . 3
N1 U1 Si1 103.34(8) 2 3
N1 U1 Si1 137.19(8) . 3
N1 U1 Si1 26.04(8) 3 3
Br1 U1 Si1 75.70(2) . 3
Br1' U1 Si1 104.30(2) . 3
Si2 U1 Si1 52.30(3) 3 3
Si2 U1 Si1 90.82(3) 2 3
Si2 U1 Si1 154.99(3) . 3
Si1 U1 Si1 114.109(18) 2 3
Si1 U1 Si1 114.109(18) . 3
Si2 N1 Si1 119.17(18) . .
Si2 N1 U1 120.14(16) . .
Si1 N1 U1 120.67(16) . .
N1 Si1 C3 112.42(17) . .
N1 Si1 C1 111.53(19) . .
C3 Si1 C1 107.1(2) . .
N1 Si1 C2 110.5(2) . .
C3 Si1 C2 105.8(2) . .
C1 Si1 C2 109.2(3) . .
N1 Si1 U1 33.29(10) . .
C3 Si1 U1 137.09(14) . .
C1 Si1 U1 110.59(17) . .
C2 Si1 U1 80.45(19) . .
N1 Si2 C4 113.46(18) . .
N1 Si2 C6 111.3(2) . .
C4 Si2 C6 108.8(2) . .
N1 Si2 C5 111.4(2) . .
C4 Si2 C5 105.4(3) . .
C6 Si2 C5 106.0(3) . .
N1 Si2 U1 33.60(10) . .
C4 Si2 U1 118.48(16) . .
C6 Si2 U1 129.51(18) . .
C5 Si2 U1 78.5(2) . .

loop_
_geom_bond_atom_site_label_1
_geom_bond_atom_site_label_2
_geom_bond_distance
_geom_bond_site_symmetry_2
U1 O1 1.899(17) .
U1 N1 2.200(3) 2
U1 N1 2.200(3) .
U1 N1 2.200(3) 3
U1 Br1 2.7311(19) .
U1 Br1' 2.90(4) .
U1 Si2 3.4383(15) 3
U1 Si2 3.4383(15) 2
U1 Si2 3.4383(15) .
U1 Si1 3.4475(11) 2
U1 Si1 3.4475(11) .
U1 Si1 3.4475(11) 3
N1 Si2 1.759(3) .
N1 Si1 1.760(3) .
Si1 C3 1.868(4) .
Si1 C1 1.869(4) .
Si1 C2 1.870(5) .
Si2 C4 1.858(5) .
Si2 C6 1.859(5) .
Si2 C5 1.875(5) .
